data_4122377
loop_
_publ_author_name
'Constantinides, Christos P.'
'Berezin, Andrey A.'
'Zissimou, Georgia A.'
'Manoli, Maria'
'Leitus, Gregory M.'
'Bendikov, Michael'
'Probert, Michael R.'
'Rawson, Jeremy M.'
'Koutentis, Panayiotis A.'

_publ_section_title
;
 A Magnetostructural Investigation of an Abrupt Spin Transition for
 1-Phenyl-3-trifluoromethyl-1,4-dihydrobenzo[e][1,2,4]triazin-4-yl.
;
_journal_issue 34
_journal_name_full 'Journal of the American Chemical Society'
_journal_page_first 11906
_journal_paper_doi 10.1021/ja5063746
_journal_volume 136
_journal_year 2014
_chemical_formula_moiety 'C14 H9 F3 N3'
_chemical_formula_sum 'C14 H9 F3 N3'
_chemical_formula_weight 276.24
_chemical_name_systematic
;
 ?
;
_space_group_crystal_system triclinic
_space_group_IT_number 2
_space_group_name_Hall '-P 1'
_space_group_name_H-M_alt 'P -1'
_symmetry_space_group_name_Hall '-P 1'
_symmetry_space_group_name_H-M 'P -1'
_atom_sites_solution_hydrogens geom
_audit_creation_date 2014-04-01
_audit_creation_method
;
Olex2 1.2-alpha
(compiled 2014.03.19 svn.r2915 for OlexSys, GUI svn.r4811)
;
_cell_angle_alpha 79.778(2)
_cell_angle_beta 67.137(2)
_cell_angle_gamma 86.490(2)
_cell_formula_units_Z 2
_cell_length_a 8.2531(4)
_cell_length_b 8.6096(4)
_cell_length_c 9.5178(4)
_cell_measurement_reflns_used 6863
_cell_measurement_temperature 75.0
_cell_measurement_theta_max 26.45
_cell_measurement_theta_min 2.36
_cell_volume 613.25(5)
_computing_data_reduction 'SAINT v7.68A (Bruker, 2009)'
_computing_molecular_graphics 'Olex2 (Dolomanov et al., 2009)'
_computing_publication_material 'Olex2 (Dolomanov et al., 2009)'
_computing_structure_refinement 'XL (Sheldrick, 2008)'
_diffrn_ambient_temperature 75.0
_diffrn_detector 'Bruker APEX-II CCD area detector'
_diffrn_detector_area_resol_mean 8.3333
_diffrn_detector_type 'CCD area detector'
_diffrn_measured_fraction_theta_full 0.809
_diffrn_measured_fraction_theta_max 0.803
_diffrn_measurement_device 'XIPHOS four-circle diffractometer'
_diffrn_measurement_device_type Xiphos
_diffrn_measurement_method '\f and \w scans'
_diffrn_measurement_specimen_support '0.5mm graphite fibre'
_diffrn_radiation_collimation focused
_diffrn_radiation_monochromator graphite
_diffrn_radiation_probe x-ray
_diffrn_radiation_type MoK\a
_diffrn_radiation_wavelength 0.71073
_diffrn_reflns_av_R_equivalents 0.0263
_diffrn_reflns_av_unetI/netI 0.0216
_diffrn_reflns_Laue_measured_fraction_full 0.809
_diffrn_reflns_Laue_measured_fraction_max 0.803
_diffrn_reflns_limit_h_max 9
_diffrn_reflns_limit_h_min -9
_diffrn_reflns_limit_k_max 10
_diffrn_reflns_limit_k_min -9
_diffrn_reflns_limit_l_max 11
_diffrn_reflns_limit_l_min -11
_diffrn_reflns_number 9462
_diffrn_reflns_point_group_measured_fraction_full 0.809
_diffrn_reflns_point_group_measured_fraction_max 0.803
_diffrn_reflns_theta_full 26.000
_diffrn_reflns_theta_max 26.449
_diffrn_reflns_theta_min 2.355
_diffrn_source 'Bruker TXS with Helios Optics'
_diffrn_source_current 75.0
_diffrn_source_power 3.75
_diffrn_source_target Mo
_diffrn_source_type 'Rotating Anode'
_diffrn_source_voltage 50.0
_diffrn_standards_number 0
_exptl_absorpt_coefficient_mu 0.124
_exptl_absorpt_correction_T_max 0.7454
_exptl_absorpt_correction_T_min 0.6528
_exptl_absorpt_correction_type multi-scan
_exptl_absorpt_process_details
;
SADABS-2008/1 (Bruker,2008) was used for absorption correction.
wR2(int) was 0.0966 before and 0.0500 after correction.
The Ratio of minimum to maximum transmission is 0.8758.
The \l/2 correction factor is 0.0015.
;
_exptl_crystal_colour 'dark black'
_exptl_crystal_colour_modifier dark
_exptl_crystal_colour_primary black
_exptl_crystal_density_diffrn 1.496
_exptl_crystal_description needle
_exptl_crystal_F_000 282
_exptl_crystal_size_max 0.35
_exptl_crystal_size_mid 0.15
_exptl_crystal_size_min 0.12
_refine_diff_density_max 0.213
_refine_diff_density_min -0.189
_refine_diff_density_rms 0.039
_refine_ls_extinction_method none
_refine_ls_goodness_of_fit_ref 1.041
_refine_ls_hydrogen_treatment constr
_refine_ls_matrix_type full
_refine_ls_number_parameters 181
_refine_ls_number_reflns 2036
_refine_ls_number_restraints 0
_refine_ls_restrained_S_all 1.041
_refine_ls_R_factor_all 0.0429
_refine_ls_R_factor_gt 0.0346
_refine_ls_shift/su_max 0.000
_refine_ls_shift/su_mean 0.000
_refine_ls_structure_factor_coef Fsqd
_refine_ls_weighting_details 'w=1/[\s^2^(Fo^2^)+(0.0224P)^2^+0.4491P] where P=(Fo^2^+2Fc^2^)/3'
_refine_ls_weighting_scheme calc
_refine_ls_wR_factor_gt 0.0768
_refine_ls_wR_factor_ref 0.0811
_reflns_Friedel_coverage 0.000
_reflns_number_gt 1741
_reflns_number_total 2036
_reflns_threshold_expression 'I > 2\s(I)'
_cod_data_source_file ja5063746_si_003.cif
_cod_data_source_block data75k
_cod_depositor_comments 'Adding full bibliography for 4122377--4122379.cif.'
_cod_database_code 4122377
_shelxl_version_number 2013-4
_shelx_space_group_comment
;
The symmetry employed for this shelxl refinement is uniquely defined
by the following loop, which should always be used as a source of
symmetry information in preference to the above space-group names.
They are only intended as comments.
;
_olex2_refinement_description
;
1. Fixed Uiso
 At 1.2 times of:
  All C(H) groups
2.a Aromatic/amide H refined with riding coordinates:
 C3(H3), C4(H4), C5(H5), C6(H6), C9(H9), C10(H10), C11(H11), C12(H12), C13(H13)
;

loop_
_space_group_symop_operation_xyz
'x, y, z'
'-x, -y, -z'

loop_
_atom_site_label
_atom_site_type_symbol
_atom_site_fract_x
_atom_site_fract_y
_atom_site_fract_z
_atom_site_U_iso_or_equiv
_atom_site_adp_type
_atom_site_occupancy
_atom_site_site_symmetry_order
_atom_site_calc_flag
_atom_site_refinement_flags_posn
F1 F 0.05913(16) 0.64549(12) 0.92406(11) 0.0302(3) Uani 1 1 d .
F2 F 0.23543(17) 0.84341(12) 0.81587(10) 0.0263(3) Uani 1 1 d .
F3 F -0.04004(15) 0.88063(13) 0.94151(11) 0.0298(3) Uani 1 1 d .
N1 N 0.1429(2) 0.75199(16) 0.45404(14) 0.0180(4) Uani 1 1 d .
N2 N 0.1739(2) 0.75404(16) 0.58502(14) 0.0186(4) Uani 1 1 d .
N3 N -0.1241(2) 0.83765(16) 0.71150(14) 0.0190(4) Uani 1 1 d .
C1 C 0.0363(2) 0.79705(18) 0.70076(17) 0.0172(4) Uani 1 1 d .
C2 C -0.1570(3) 0.82442(18) 0.58180(17) 0.0181(4) Uani 1 1 d .
C3 C -0.3246(3) 0.85339(19) 0.58220(18) 0.0207(4) Uani 1 1 d .
H3 H -0.4144 0.8867 0.6695 0.025 Uiso 1 1 calc R
C4 C -0.3618(3) 0.83419(19) 0.45677(19) 0.0221(4) Uani 1 1 d .
H4 H -0.4769 0.8537 0.4582 0.027 Uiso 1 1 calc R
C5 C -0.2297(3) 0.78608(19) 0.32791(18) 0.0233(5) Uani 1 1 d .
H5 H -0.2562 0.7730 0.2420 0.028 Uiso 1 1 calc R
C6 C -0.0620(3) 0.75730(19) 0.32317(17) 0.0211(4) Uani 1 1 d .
H6 H 0.0264 0.7237 0.2352 0.025 Uiso 1 1 calc R
C7 C -0.0229(2) 0.77800(18) 0.44933(17) 0.0177(4) Uani 1 1 d .
C8 C 0.2926(2) 0.70792(19) 0.32721(17) 0.0179(4) Uani 1 1 d .
C9 C 0.3499(3) 0.8069(2) 0.18463(18) 0.0217(4) Uani 1 1 d .
H9 H 0.2913 0.9032 0.1700 0.026 Uiso 1 1 calc R
C10 C 0.4944(3) 0.7620(2) 0.06402(18) 0.0238(5) Uani 1 1 d .
H10 H 0.5352 0.8280 -0.0344 0.029 Uiso 1 1 calc R
C11 C 0.5795(3) 0.6217(2) 0.08613(19) 0.0241(5) Uani 1 1 d .
H11 H 0.6781 0.5917 0.0029 0.029 Uiso 1 1 calc R
C12 C 0.5213(3) 0.5247(2) 0.2293(2) 0.0251(5) Uani 1 1 d .
H12 H 0.5800 0.4286 0.2439 0.030 Uiso 1 1 calc R
C13 C 0.3772(3) 0.56784(19) 0.35148(18) 0.0217(4) Uani 1 1 d .
H13 H 0.3373 0.5023 0.4501 0.026 Uiso 1 1 calc R
C14 C 0.0736(3) 0.7935(2) 0.84591(17) 0.0196(5) Uani 1 1 d .

loop_
_atom_site_aniso_label
_atom_site_aniso_U_11
_atom_site_aniso_U_22
_atom_site_aniso_U_33
_atom_site_aniso_U_23
_atom_site_aniso_U_13
_atom_site_aniso_U_12
F1 0.0422(9) 0.0254(5) 0.0246(5) 0.0043(4) -0.0172(5) -0.0060(5)
F2 0.0228(9) 0.0355(6) 0.0232(5) -0.0035(4) -0.0114(5) -0.0049(5)
F3 0.0294(8) 0.0410(6) 0.0226(5) -0.0159(4) -0.0103(4) 0.0069(5)
N1 0.0156(11) 0.0220(7) 0.0159(6) -0.0048(5) -0.0051(6) 0.0012(7)
N2 0.0176(10) 0.0215(7) 0.0173(6) -0.0034(5) -0.0073(6) 0.0001(6)
N3 0.0191(11) 0.0196(7) 0.0177(6) -0.0040(5) -0.0063(6) 0.0014(7)
C1 0.0187(13) 0.0146(7) 0.0169(7) -0.0016(6) -0.0056(7) -0.0010(8)
C2 0.0203(13) 0.0149(7) 0.0178(7) -0.0018(6) -0.0064(7) -0.0001(8)
C3 0.0191(13) 0.0186(8) 0.0222(8) -0.0034(6) -0.0060(7) 0.0023(8)
C4 0.0181(13) 0.0203(8) 0.0280(8) 0.0005(6) -0.0106(7) -0.0022(8)
C5 0.0279(14) 0.0229(9) 0.0207(8) -0.0015(6) -0.0119(8) -0.0016(9)
C6 0.0217(13) 0.0228(8) 0.0175(7) -0.0035(6) -0.0059(7) -0.0010(8)
C7 0.0164(13) 0.0160(8) 0.0188(7) -0.0010(6) -0.0056(7) -0.0010(8)
C8 0.0122(12) 0.0227(8) 0.0189(7) -0.0072(6) -0.0040(7) -0.0027(8)
C9 0.0223(13) 0.0222(8) 0.0211(8) -0.0046(6) -0.0082(7) -0.0011(8)
C10 0.0207(14) 0.0309(9) 0.0188(8) -0.0054(7) -0.0050(7) -0.0069(8)
C11 0.0156(13) 0.0314(9) 0.0252(8) -0.0152(7) -0.0026(7) -0.0029(8)
C12 0.0210(14) 0.0216(8) 0.0326(9) -0.0104(7) -0.0078(8) 0.0015(8)
C13 0.0212(13) 0.0206(8) 0.0224(8) -0.0042(6) -0.0068(7) -0.0028(8)
C14 0.0169(15) 0.0219(8) 0.0187(8) -0.0030(6) -0.0052(7) -0.0019(8)

loop_
_atom_type_symbol
_atom_type_description
_atom_type_scat_dispersion_real
_atom_type_scat_dispersion_imag
_atom_type_scat_source
C C 0.0033 0.0016 'International Tables Vol C Tables 4.2.6.8 and 6.1.1.4'
H H 0.0000 0.0000 'International Tables Vol C Tables 4.2.6.8 and 6.1.1.4'
N N 0.0061 0.0033 'International Tables Vol C Tables 4.2.6.8 and 6.1.1.4'
F F 0.0171 0.0103 'International Tables Vol C Tables 4.2.6.8 and 6.1.1.4'

loop_
_geom_angle_atom_site_label_1
_geom_angle_atom_site_label_2
_geom_angle_atom_site_label_3
_geom_angle
N2 N1 C7 122.31(13)
N2 N1 C8 114.26(14)
C7 N1 C8 123.24(13)
C1 N2 N1 114.01(15)
C1 N3 C2 113.96(13)
N2 C1 C14 112.63(16)
N3 C1 N2 131.29(15)
N3 C1 C14 116.06(14)
N3 C2 C3 119.75(14)
N3 C2 C7 121.03(17)
C3 C2 C7 119.20(15)
C2 C3 H3 119.7
C4 C3 C2 120.59(15)
C4 C3 H3 119.7
C3 C4 H4 120.1
C3 C4 C5 119.83(18)
C5 C4 H4 120.1
C4 C5 H5 119.4
C6 C5 C4 121.14(16)
C6 C5 H5 119.4
C5 C6 H6 120.3
C5 C6 C7 119.36(15)
C7 C6 H6 120.3
N1 C7 C2 116.99(14)
N1 C7 C6 123.13(15)
C6 C7 C2 119.86(17)
C9 C8 N1 119.59(14)
C13 C8 N1 118.77(14)
C13 C8 C9 121.63(15)
C8 C9 H9 120.7
C10 C9 C8 118.61(15)
C10 C9 H9 120.7
C9 C10 H10 119.8
C11 C10 C9 120.44(15)
C11 C10 H10 119.8
C10 C11 H11 119.9
C10 C11 C12 120.23(16)
C12 C11 H11 119.9
C11 C12 H12 119.9
C11 C12 C13 120.17(16)
C13 C12 H12 119.9
C8 C13 C12 118.93(15)
C8 C13 H13 120.5
C12 C13 H13 120.5
F1 C14 C1 110.44(14)
F2 C14 F1 106.44(15)
F2 C14 C1 113.13(14)
F3 C14 F1 106.92(13)
F3 C14 F2 107.95(15)
F3 C14 C1 111.63(15)

loop_
_geom_bond_atom_site_label_1
_geom_bond_atom_site_label_2
_geom_bond_distance
F1 C14 1.3432(18)
F2 C14 1.334(2)
F3 C14 1.3282(19)
N1 N2 1.3695(18)
N1 C7 1.390(2)
N1 C8 1.440(2)
N2 C1 1.327(2)
N3 C1 1.318(2)
N3 C2 1.387(2)
C1 C14 1.523(2)
C2 C3 1.389(3)
C2 C7 1.420(2)
C3 H3 0.9500
C3 C4 1.381(2)
C4 H4 0.9500
C4 C5 1.396(2)
C5 H5 0.9500
C5 C6 1.376(3)
C6 H6 0.9500
C6 C7 1.401(2)
C8 C9 1.390(2)
C8 C13 1.385(2)
C9 H9 0.9500
C9 C10 1.388(2)
C10 H10 0.9500
C10 C11 1.385(2)
C11 H11 0.9500
C11 C12 1.386(2)
C12 H12 0.9500
C12 C13 1.389(2)
C13 H13 0.9500

loop_
_geom_torsion_atom_site_label_1
_geom_torsion_atom_site_label_2
_geom_torsion_atom_site_label_3
_geom_torsion_atom_site_label_4
_geom_torsion
N1 N2 C1 N3 0.1(3)
N1 N2 C1 C14 178.35(13)
N1 C8 C9 C10 180.00(17)
N1 C8 C13 C12 179.83(17)
N2 N1 C7 C2 6.8(2)
N2 N1 C7 C6 -171.86(15)
N2 N1 C8 C9 -125.55(17)
N2 N1 C8 C13 53.7(2)
N2 C1 C14 F1 -80.7(2)
N2 C1 C14 F2 38.50(19)
N2 C1 C14 F3 160.50(15)
N3 C1 C14 F1 97.82(17)
N3 C1 C14 F2 -142.99(15)
N3 C1 C14 F3 -21.0(2)
N3 C2 C3 C4 -177.18(15)
N3 C2 C7 N1 -2.1(2)
N3 C2 C7 C6 176.55(15)
C1 N3 C2 C3 175.69(14)
C1 N3 C2 C7 -2.8(2)
C2 N3 C1 N2 4.1(3)
C2 N3 C1 C14 -174.05(14)
C2 C3 C4 C5 -0.4(2)
C3 C2 C7 N1 179.36(14)
C3 C2 C7 C6 -2.0(2)
C3 C4 C5 C6 -0.1(3)
C4 C5 C6 C7 -0.6(3)
C5 C6 C7 N1 -179.84(15)
C5 C6 C7 C2 1.6(2)
C7 N1 N2 C1 -5.9(2)
C7 N1 C8 C9 59.4(2)
C7 N1 C8 C13 -121.33(18)
C7 C2 C3 C4 1.4(2)
C8 N1 N2 C1 179.03(14)
C8 N1 C7 C2 -178.57(14)
C8 N1 C7 C6 2.8(2)
C8 C9 C10 C11 -0.2(3)
C9 C8 C13 C12 -0.9(3)
C9 C10 C11 C12 -0.2(3)
C10 C11 C12 C13 0.0(3)
C11 C12 C13 C8 0.5(3)
C13 C8 C9 C10 0.7(3)
